data_1547791
loop_
_publ_author_name
'Zhang, Qian'
'Guo, Songsong'
'Yang, Jian'
'Yu, Kunru'
'Feng, Xiaoming'
'Lin, Lili'
'Liu, Xiaohua'

_publ_section_title
;
 Asymmetric Formal [3 + 2]-Cycloaddition of Azomethine Imines with
 Azlactones To Synthesize Bicyclic Pyrazolidinones.
;
_journal_issue 21
_journal_name_full 'Organic letters'
_journal_page_first 5826
_journal_page_last 5829
_journal_paper_doi 10.1021/acs.orglett.7b02772
_journal_volume 19
_journal_year 2017
_chemical_absolute_configuration ad
_chemical_formula_moiety 'C26 H22 Br N3 O3'
_chemical_formula_sum 'C26 H22 Br N3 O3'
_chemical_formula_weight 504.37
_space_group_crystal_system orthorhombic
_space_group_IT_number 19
_space_group_name_Hall 'P 2ac 2ab'
_space_group_name_H-M_alt 'P 21 21 21'
_symmetry_space_group_name_Hall 'P 2ac 2ab'
_symmetry_space_group_name_H-M 'P 21 21 21'
_atom_sites_solution_hydrogens geom
_atom_sites_solution_primary direct
_audit_creation_date 2017-03-24
_audit_creation_method
;
Olex2 1.2
(compiled 2017.03.02 svn.r3394 for OlexSys, GUI svn.r5324)
;
_cell_angle_alpha 90
_cell_angle_beta 90
_cell_angle_gamma 90
_cell_formula_units_Z 4
_cell_length_a 9.3208(4)
_cell_length_b 12.8006(6)
_cell_length_c 19.0030(9)
_cell_measurement_reflns_used 6123
_cell_measurement_temperature 290.64(10)
_cell_measurement_theta_max 72.1020
_cell_measurement_theta_min 4.1540
_cell_volume 2267.28(18)
_computing_cell_refinement
;
CrysAlisPro, Agilent Technologies,
Version 1.171.37.35 (release 13-08-2014 CrysAlis171 .NET)
(compiled Aug 13 2014,18:06:01)
;
_computing_data_collection
;
CrysAlisPro, Agilent Technologies,
Version 1.171.37.35 (release 13-08-2014 CrysAlis171 .NET)
(compiled Aug 13 2014,18:06:01)
;
_computing_data_reduction
;
CrysAlisPro, Agilent Technologies,
Version 1.171.37.35 (release 13-08-2014 CrysAlis171 .NET)
(compiled Aug 13 2014,18:06:01)
;
_computing_molecular_graphics 'Olex2 (Dolomanov et al., 2009)'
_computing_publication_material 'Olex2 (Dolomanov et al., 2009)'
_computing_structure_refinement 'ShelXL (Sheldrick, 2015)'
_computing_structure_solution 'ShelXT (Sheldrick, 2015)'
_diffrn_ambient_environment air
_diffrn_ambient_temperature 290.64(10)
_diffrn_detector 'CCD plate'
_diffrn_detector_area_resol_mean 15.9595
_diffrn_detector_type EosS2
_diffrn_measured_fraction_theta_full 1.000
_diffrn_measured_fraction_theta_max 0.993
_diffrn_measurement_details
;
#__ type_ start__ end____ width___ exp.time_
  1 omega  -35.00   66.00   1.0000    1.0300
omega____ theta____ kappa____ phi______ frames
    -       36.2921  -19.0000 -180.0000 101

#__ type_ start__ end____ width___ exp.time_
  2 omega    1.00   75.00   1.0000    1.0300
omega____ theta____ kappa____ phi______ frames
    -       36.2921  -99.0000 -150.0000 74

#__ type_ start__ end____ width___ exp.time_
  3 omega   10.00  104.00   1.0000    1.0300
omega____ theta____ kappa____ phi______ frames
    -       36.2921   77.0000  -60.0000 94

#__ type_ start__ end____ width___ exp.time_
  4 omega   23.00   90.00   1.0000    1.0300
omega____ theta____ kappa____ phi______ frames
    -       36.2921 -125.0000   30.0000 67

#__ type_ start__ end____ width___ exp.time_
  5 omega   20.00  104.00   1.0000    1.0300
omega____ theta____ kappa____ phi______ frames
    -       36.2921   57.0000   60.0000 84

#__ type_ start__ end____ width___ exp.time_
  6 omega    1.00   75.00   1.0000    1.0300
omega____ theta____ kappa____ phi______ frames
    -       36.2921  -99.0000  120.0000 74

#__ type_ start__ end____ width___ exp.time_
  7 omega   38.00   91.00   1.0000    6.0000
omega____ theta____ kappa____ phi______ frames
    -      108.0000  -30.0000   30.0000 53

#__ type_ start__ end____ width___ exp.time_
  8 omega   38.00  116.00   1.0000    6.0000
omega____ theta____ kappa____ phi______ frames
    -      108.0000 -111.0000  150.0000 78

#__ type_ start__ end____ width___ exp.time_
  9 omega   39.00  109.00   1.0000    6.0000
omega____ theta____ kappa____ phi______ frames
    -      108.0000  -94.0000  -30.0000 70

#__ type_ start__ end____ width___ exp.time_
 10 omega   38.00   91.00   1.0000    6.0000
omega____ theta____ kappa____ phi______ frames
    -      108.0000  -30.0000  -60.0000 53

#__ type_ start__ end____ width___ exp.time_
 11 omega   91.00  176.00   1.0000    6.0000
omega____ theta____ kappa____ phi______ frames
    -      108.0000   45.0000 -150.0000 85

#__ type_ start__ end____ width___ exp.time_
 12 omega   39.00  109.00   1.0000    6.0000
omega____ theta____ kappa____ phi______ frames
    -      108.0000  -94.0000 -120.0000 70

#__ type_ start__ end____ width___ exp.time_
 13 omega   38.00   91.00   1.0000    6.0000
omega____ theta____ kappa____ phi______ frames
    -      108.0000  -30.0000  120.0000 53

#__ type_ start__ end____ width___ exp.time_
 14 omega   40.00   98.00   1.0000    6.0000
omega____ theta____ kappa____ phi______ frames
    -      108.0000  -45.0000   90.0000 58

#__ type_ start__ end____ width___ exp.time_
 15 omega   41.00  116.00   1.0000    6.0000
omega____ theta____ kappa____ phi______ frames
    -      108.0000  -61.0000  -30.0000 75
;
_diffrn_measurement_device 'four-circle diffractometer'
_diffrn_measurement_device_type 'New Gemini, Dual, Cu at zero, EosS2'
_diffrn_measurement_method '\w scans'
_diffrn_orient_matrix_UB_11 -0.0563057000
_diffrn_orient_matrix_UB_12 -0.0413925000
_diffrn_orient_matrix_UB_13 -0.0708792000
_diffrn_orient_matrix_UB_21 -0.0542016000
_diffrn_orient_matrix_UB_22 0.1102140000
_diffrn_orient_matrix_UB_23 -0.0188578000
_diffrn_orient_matrix_UB_31 0.1456800000
_diffrn_orient_matrix_UB_32 0.0250118000
_diffrn_orient_matrix_UB_33 -0.0344864000
_diffrn_radiation_monochromator graphite
_diffrn_radiation_probe x-ray
_diffrn_radiation_type CuK\a
_diffrn_radiation_wavelength 1.54184
_diffrn_reflns_av_R_equivalents 0.0395
_diffrn_reflns_av_unetI/netI 0.0393
_diffrn_reflns_Laue_measured_fraction_full 1.000
_diffrn_reflns_Laue_measured_fraction_max 0.993
_diffrn_reflns_limit_h_max 11
_diffrn_reflns_limit_h_min -9
_diffrn_reflns_limit_k_max 15
_diffrn_reflns_limit_k_min -12
_diffrn_reflns_limit_l_max 18
_diffrn_reflns_limit_l_min -23
_diffrn_reflns_number 11569
_diffrn_reflns_point_group_measured_fraction_full 0.989
_diffrn_reflns_point_group_measured_fraction_max 0.972
_diffrn_reflns_theta_full 67.684
_diffrn_reflns_theta_max 72.580
_diffrn_reflns_theta_min 4.654
_diffrn_source 'Enhance (Cu) X-ray Source'
_exptl_absorpt_coefficient_mu 2.749
_exptl_absorpt_correction_T_max 1.00000
_exptl_absorpt_correction_T_min 0.38979
_exptl_absorpt_correction_type multi-scan
_exptl_absorpt_process_details
;
CrysAlisPro, Agilent Technologies,
Version 1.171.37.35 (release 13-08-2014 CrysAlis171 .NET)
(compiled Aug 13 2014,18:06:01)
Empirical absorption correction using spherical harmonics,
 implemented in SCALE3 ABSPACK scaling algorithm.
;
_exptl_crystal_colour 'clear light colourless'
_exptl_crystal_colour_lustre clear
_exptl_crystal_colour_modifier light
_exptl_crystal_colour_primary colourless
_exptl_crystal_density_diffrn 1.478
_exptl_crystal_description plate
_exptl_crystal_F_000 1032
_exptl_crystal_size_max 0.6
_exptl_crystal_size_mid 0.4
_exptl_crystal_size_min 0.2
_refine_diff_density_max 0.664
_refine_diff_density_min -0.535
_refine_diff_density_rms 0.077
_refine_ls_abs_structure_details
;
 Flack x determined using 1702 quotients [(I+)-(I-)]/[(I+)+(I-)]
 (Parsons, Flack and Wagner, Acta Cryst. B69 (2013) 249-259).
;
_refine_ls_abs_structure_Flack -0.019(12)
_refine_ls_extinction_method none
_refine_ls_goodness_of_fit_ref 1.037
_refine_ls_hydrogen_treatment constr
_refine_ls_matrix_type full
_refine_ls_number_parameters 298
_refine_ls_number_reflns 4385
_refine_ls_number_restraints 0
_refine_ls_restrained_S_all 1.037
_refine_ls_R_factor_all 0.0480
_refine_ls_R_factor_gt 0.0469
_refine_ls_shift/su_max 0.000
_refine_ls_shift/su_mean 0.000
_refine_ls_structure_factor_coef Fsqd
_refine_ls_weighting_details 'w=1/[\s^2^(Fo^2^)+(0.0870P)^2^+0.1760P] where P=(Fo^2^+2Fc^2^)/3'
_refine_ls_weighting_scheme calc
_refine_ls_wR_factor_gt 0.1198
_refine_ls_wR_factor_ref 0.1214
_reflns_Friedel_coverage 0.720
_reflns_Friedel_fraction_full 0.975
_reflns_Friedel_fraction_max 0.943
_reflns_number_gt 4239
_reflns_number_total 4385
_reflns_threshold_expression 'I > 2\s(I)'
_cod_data_source_file ol7b02772_si_001.cif
_cod_data_source_block fxm-ouji-239-br
_cod_depositor_comments 'Adding full bibliography for 1547791.cif.'
_cod_original_cell_volume 2267.28(19)
_cod_database_code 1547791
_shelx_shelxl_version_number 2014/7
_shelx_space_group_comment
;
The symmetry employed for this shelxl refinement is uniquely defined
by the following loop, which should always be used as a source of
symmetry information in preference to the above space-group names.
They are only intended as comments.
;
_reflns_odcompleteness_completeness 99.83
_reflns_odcompleteness_iscentric 1
_reflns_odcompleteness_theta 66.97
_olex2_refinement_description
;
1. Fixed Uiso
 At 1.2 times of:
  All C(H) groups, All C(H,H) groups, All N(H) groups
2.a Ternary CH refined with riding coordinates:
 C00C(H00C)
2.b Secondary CH2 refined with riding coordinates:
 C00E(H00A,H00B), C00M(H00D,H00E), C00O(H00G,H00H)
2.c Aromatic/amide H refined with riding coordinates:
 N007(H007), C00F(H00F), C00I(H00I), C00J(H00J), C00K(H00K), C00L(H00L),
 C00N(H00N), C00Q(H00Q), C00R(H00R), C00S(H00S), C00T(H00T), C00U(H00U),
 C00V(H00V), C00W(H00W), C00X(H00X)
;
_olex2_date_sample_data_collection 2017-03-24
_olex2_submission_special_instructions 'No special instructions were received'

loop_
_space_group_symop_operation_xyz
'x, y, z'
'-x+1/2, -y, z+1/2'
'-x, y+1/2, -z+1/2'
'x+1/2, -y+1/2, -z'

loop_
_atom_site_label
_atom_site_type_symbol
_atom_site_fract_x
_atom_site_fract_y
_atom_site_fract_z
_atom_site_U_iso_or_equiv
_atom_site_adp_type
_atom_site_occupancy
_atom_site_site_symmetry_order
_atom_site_calc_flag
_atom_site_refinement_flags_posn
Br01 Br 0.57201(6) 0.07379(4) 0.37699(3) 0.05270(19) Uani 1 1 d .
O002 O 0.2594(4) 0.0973(3) 0.26534(16) 0.0445(7) Uani 1 1 d .
O003 O 0.1549(3) 0.3109(3) 0.20662(17) 0.0449(7) Uani 1 1 d .
N004 N 0.5290(3) 0.3028(3) 0.18970(17) 0.0322(7) Uani 1 1 d .
N005 N 0.3849(4) 0.3020(3) 0.16217(18) 0.0365(7) Uani 1 1 d .
O006 O 0.2789(4) 0.2969(4) 0.05293(18) 0.0604(10) Uani 1 1 d .
N007 N 0.2936(4) 0.2366(3) 0.33571(17) 0.0352(7) Uani 1 1 d .
H007 H 0.2793 0.2631 0.3767 0.042 Uiso 1 1 calc R
C008 C 0.2625(4) 0.4716(3) 0.3335(2) 0.0340(7) Uani 1 1 d .
C009 C 0.6439(4) 0.2644(3) 0.3036(2) 0.0317(7) Uani 1 1 d .
C00A C 0.2830(4) 0.3034(3) 0.2140(2) 0.0346(8) Uani 1 1 d .
C00B C 0.3677(4) 0.2980(3) 0.28385(19) 0.0305(7) Uani 1 1 d .
C00C C 0.5123(4) 0.2486(3) 0.25797(19) 0.0299(7) Uani 1 1 d .
H00C H 0.4983 0.1737 0.2496 0.036 Uiso 1 1 calc R
C00D C 0.6844(4) 0.1960(4) 0.3565(2) 0.0378(8) Uani 1 1 d .
C00E C 0.3936(4) 0.4095(3) 0.3122(2) 0.0347(8) Uani 1 1 d .
H00A H 0.4563 0.4045 0.3528 0.042 Uiso 1 1 calc R
H00B H 0.4445 0.4488 0.2764 0.042 Uiso 1 1 calc R
C00F C 0.7359(5) 0.3481(4) 0.2912(2) 0.0417(9) Uani 1 1 d .
H00F H 0.7131 0.3965 0.2565 0.050 Uiso 1 1 calc R
C00G C 0.2451(4) 0.1383(3) 0.3227(2) 0.0349(8) Uani 1 1 d .
C00H C 0.1759(4) 0.0834(3) 0.3832(2) 0.0383(8) Uani 1 1 d .
C00I C 0.1913(4) 0.5345(3) 0.2851(2) 0.0396(8) Uani 1 1 d .
H00I H 0.2182 0.5325 0.2380 0.048 Uiso 1 1 calc R
C00J C 0.0813(5) 0.6000(4) 0.3058(3) 0.0496(10) Uani 1 1 d .
H00J H 0.0364 0.6425 0.2728 0.060 Uiso 1 1 calc R
C00K C 0.0846(5) 0.0002(4) 0.3691(2) 0.0457(9) Uani 1 1 d .
H00K H 0.0675 -0.0195 0.3227 0.055 Uiso 1 1 calc R
C00L C 0.2173(5) 0.4752(4) 0.4026(2) 0.0462(10) Uani 1 1 d .
H00L H 0.2633 0.4341 0.4360 0.055 Uiso 1 1 calc R
C00M C 0.6126(5) 0.2496(4) 0.1344(2) 0.0463(10) Uani 1 1 d .
H00D H 0.6043 0.1743 0.1379 0.056 Uiso 1 1 calc R
H00E H 0.7131 0.2692 0.1361 0.056 Uiso 1 1 calc R
C00N C 0.0193(7) -0.0532(4) 0.4231(3) 0.0589(13) Uani 1 1 d .
H00N H -0.0432 -0.1079 0.4131 0.071 Uiso 1 1 calc R
C00O C 0.5400(6) 0.2908(4) 0.0684(2) 0.0487(11) Uani 1 1 d .
H00G H 0.5765 0.3594 0.0560 0.058 Uiso 1 1 calc R
H00H H 0.5543 0.2437 0.0291 0.058 Uiso 1 1 calc R
C00P C 0.3833(5) 0.2962(4) 0.0890(2) 0.0410(9) Uani 1 1 d .
C00Q C 0.0374(5) 0.6026(4) 0.3755(3) 0.0580(12) Uani 1 1 d .
H00Q H -0.0363 0.6468 0.3896 0.070 Uiso 1 1 calc R
C00R C 0.8607(6) 0.3603(5) 0.3298(3) 0.0561(12) Uani 1 1 d .
H00R H 0.9214 0.4162 0.3203 0.067 Uiso 1 1 calc R
C00S C 0.8080(5) 0.2075(5) 0.3954(2) 0.0501(11) Uani 1 1 d .
H00S H 0.8316 0.1596 0.4303 0.060 Uiso 1 1 calc R
C00T C 0.2028(6) 0.1105(5) 0.4525(3) 0.0531(12) Uani 1 1 d .
H00T H 0.2646 0.1655 0.4625 0.064 Uiso 1 1 calc R
C00U C 0.8955(5) 0.2911(5) 0.3815(3) 0.0589(13) Uani 1 1 d .
H00U H 0.9790 0.3007 0.4076 0.071 Uiso 1 1 calc R
C00V C 0.1043(7) 0.5393(5) 0.4229(3) 0.0604(14) Uani 1 1 d .
H00V H 0.0739 0.5389 0.4695 0.072 Uiso 1 1 calc R
C00W C 0.1386(8) 0.0563(6) 0.5067(3) 0.0715(18) Uani 1 1 d .
H00W H 0.1574 0.0749 0.5531 0.086 Uiso 1 1 calc R
C00X C 0.0468(8) -0.0254(5) 0.4924(3) 0.0718(18) Uani 1 1 d .
H00X H 0.0035 -0.0618 0.5290 0.086 Uiso 1 1 calc R

loop_
_atom_site_aniso_label
_atom_site_aniso_U_11
_atom_site_aniso_U_22
_atom_site_aniso_U_33
_atom_site_aniso_U_23
_atom_site_aniso_U_13
_atom_site_aniso_U_12
Br01 0.0570(3) 0.0423(3) 0.0587(3) 0.0228(2) 0.0057(2) 0.0016(2)
O002 0.0569(16) 0.0405(16) 0.0360(13) -0.0067(13) 0.0044(12) -0.0127(14)
O003 0.0324(14) 0.0538(19) 0.0484(16) -0.0032(15) -0.0038(11) -0.0007(13)
N004 0.0352(15) 0.0313(16) 0.0302(14) 0.0078(13) 0.0020(11) 0.0035(13)
N005 0.0395(17) 0.0386(18) 0.0315(14) 0.0010(14) -0.0006(12) 0.0043(14)
O006 0.066(2) 0.076(3) 0.0393(16) -0.0061(18) -0.0120(15) 0.012(2)
N007 0.0397(16) 0.0336(17) 0.0323(14) -0.0042(14) 0.0074(12) -0.0054(14)
C008 0.0383(18) 0.0253(17) 0.0383(17) -0.0055(15) -0.0018(14) -0.0034(15)
C009 0.0320(16) 0.0286(18) 0.0345(16) -0.0022(15) 0.0033(13) 0.0022(15)
C00A 0.0361(18) 0.0297(18) 0.0381(19) -0.0019(16) -0.0018(15) -0.0011(16)
C00B 0.0331(15) 0.0247(17) 0.0336(16) 0.0012(14) 0.0027(13) -0.0029(14)
C00C 0.0354(16) 0.0237(16) 0.0307(16) 0.0043(14) 0.0020(13) 0.0004(14)
C00D 0.0413(19) 0.037(2) 0.0350(17) 0.0015(16) 0.0059(14) 0.0048(16)
C00E 0.0348(17) 0.0266(18) 0.0427(18) -0.0033(16) -0.0009(14) -0.0023(15)
C00F 0.043(2) 0.037(2) 0.045(2) 0.0027(18) 0.0018(17) -0.0037(18)
C00G 0.0348(17) 0.035(2) 0.0351(17) -0.0017(16) 0.0024(14) -0.0038(15)
C00H 0.0360(17) 0.037(2) 0.0422(19) 0.0003(19) 0.0058(15) -0.0077(15)
C00I 0.0410(18) 0.0317(19) 0.046(2) 0.0010(17) -0.0005(16) -0.0025(16)
C00J 0.044(2) 0.038(2) 0.067(3) -0.001(2) -0.008(2) 0.002(2)
C00K 0.046(2) 0.040(2) 0.051(2) -0.0008(19) 0.0043(19) -0.0099(18)
C00L 0.058(3) 0.042(2) 0.0394(19) -0.0065(18) -0.0016(18) 0.003(2)
C00M 0.048(2) 0.053(3) 0.0381(19) 0.0017(19) 0.0084(17) 0.0145(19)
C00N 0.066(3) 0.047(3) 0.064(3) 0.003(2) 0.010(2) -0.023(2)
C00O 0.062(3) 0.051(3) 0.0333(18) 0.0063(19) 0.0089(17) 0.011(2)
C00P 0.056(2) 0.035(2) 0.0322(17) 0.0010(16) -0.0028(17) 0.0074(19)
C00Q 0.047(2) 0.051(3) 0.075(3) -0.023(3) 0.005(2) 0.008(2)
C00R 0.044(2) 0.057(3) 0.068(3) -0.002(3) 0.004(2) -0.015(2)
C00S 0.046(2) 0.062(3) 0.042(2) 0.005(2) -0.0047(17) 0.014(2)
C00T 0.062(3) 0.057(3) 0.041(2) -0.002(2) 0.009(2) -0.022(2)
C00U 0.036(2) 0.078(4) 0.062(3) -0.004(3) -0.011(2) -0.002(2)
C00V 0.072(3) 0.059(3) 0.050(2) -0.022(2) 0.015(2) 0.005(3)
C00W 0.096(4) 0.078(4) 0.040(2) 0.001(3) 0.017(2) -0.029(4)
C00X 0.090(4) 0.068(4) 0.057(3) 0.009(3) 0.027(3) -0.027(4)

loop_
_atom_type_symbol
_atom_type_description
_atom_type_scat_dispersion_real
_atom_type_scat_dispersion_imag
_atom_type_scat_source
C C 0.0181 0.0091 'International Tables Vol C Tables 4.2.6.8 and 6.1.1.4'
H H 0.0000 0.0000 'International Tables Vol C Tables 4.2.6.8 and 6.1.1.4'
Br Br -0.6763 1.2805 'International Tables Vol C Tables 4.2.6.8 and 6.1.1.4'
N N 0.0311 0.0180 'International Tables Vol C Tables 4.2.6.8 and 6.1.1.4'
O O 0.0492 0.0322 'International Tables Vol C Tables 4.2.6.8 and 6.1.1.4'

loop_
_geom_angle_atom_site_label_1
_geom_angle_atom_site_label_2
_geom_angle_atom_site_label_3
_geom_angle
N005 N004 C00C 102.5(3)
N005 N004 C00M 103.3(3)
C00M N004 C00C 117.6(3)
C00A N005 N004 112.7(3)
C00A N005 C00P 135.4(4)
C00P N005 N004 111.9(3)
C00B N007 H007 118.6
C00G N007 H007 118.6
C00G N007 C00B 122.8(3)
C00I C008 C00E 120.9(4)
C00L C008 C00E 121.2(4)
C00L C008 C00I 117.6(4)
C00D C009 C00C 123.4(4)
C00D C009 C00F 116.2(4)
C00F C009 C00C 120.3(4)
O003 C00A N005 127.2(4)
O003 C00A C00B 127.6(4)
N005 C00A C00B 105.2(3)
N007 C00B C00A 111.6(3)
N007 C00B C00C 114.1(3)
N007 C00B C00E 109.9(3)
C00A C00B C00C 100.8(3)
C00E C00B C00A 109.7(3)
C00E C00B C00C 110.4(3)
N004 C00C C009 110.7(3)
N004 C00C C00B 100.1(3)
N004 C00C H00C 109.3
C009 C00C C00B 117.5(3)
C009 C00C H00C 109.3
C00B C00C H00C 109.3
C009 C00D Br01 120.9(3)
C00S C00D Br01 115.8(4)
C00S C00D C009 123.3(4)
C008 C00E C00B 116.9(3)
C008 C00E H00A 108.1
C008 C00E H00B 108.1
C00B C00E H00A 108.1
C00B C00E H00B 108.1
H00A C00E H00B 107.3
C009 C00F H00F 119.5
C00R C00F C009 121.0(5)
C00R C00F H00F 119.5
O002 C00G N007 121.7(4)
O002 C00G C00H 122.2(4)
N007 C00G C00H 116.1(3)
C00K C00H C00G 118.5(4)
C00T C00H C00G 122.4(4)
C00T C00H C00K 119.1(4)
C008 C00I H00I 119.4
C00J C00I C008 121.2(4)
C00J C00I H00I 119.4
C00I C00J H00J 119.8
C00I C00J C00Q 120.4(5)
C00Q C00J H00J 119.8
C00H C00K H00K 119.7
C00N C00K C00H 120.6(5)
C00N C00K H00K 119.7
C008 C00L H00L 119.5
C008 C00L C00V 121.1(5)
C00V C00L H00L 119.5
N004 C00M H00D 111.6
N004 C00M H00E 111.6
N004 C00M C00O 101.1(3)
H00D C00M H00E 109.4
C00O C00M H00D 111.6
C00O C00M H00E 111.6
C00K C00N H00N 120.1
C00K C00N C00X 119.9(5)
C00X C00N H00N 120.1
C00M C00O H00G 111.1
C00M C00O H00H 111.1
H00G C00O H00H 109.0
C00P C00O C00M 103.5(3)
C00P C00O H00G 111.1
C00P C00O H00H 111.1
N005 C00P C00O 104.5(4)
O006 C00P N005 125.7(5)
O006 C00P C00O 129.8(4)
C00J C00Q H00Q 120.6
C00V C00Q C00J 118.9(5)
C00V C00Q H00Q 120.6
C00F C00R H00R 119.7
C00U C00R C00F 120.6(5)
C00U C00R H00R 119.7
C00D C00S H00S 120.7
C00U C00S C00D 118.6(5)
C00U C00S H00S 120.7
C00H C00T H00T 119.8
C00W C00T C00H 120.4(5)
C00W C00T H00T 119.8
C00R C00U C00S 120.3(4)
C00R C00U H00U 119.9
C00S C00U H00U 119.9
C00L C00V H00V 119.6
C00Q C00V C00L 120.8(5)
C00Q C00V H00V 119.6
C00T C00W H00W 119.9
C00X C00W C00T 120.2(5)
C00X C00W H00W 119.9
C00N C00X H00X 120.1
C00W C00X C00N 119.8(5)
C00W C00X H00X 120.1

loop_
_geom_bond_atom_site_label_1
_geom_bond_atom_site_label_2
_geom_bond_distance
Br01 C00D 1.922(4)
O002 C00G 1.218(5)
O003 C00A 1.205(5)
N004 N005 1.441(5)
N004 C00C 1.480(4)
N004 C00M 1.476(5)
N005 C00A 1.369(5)
N005 C00P 1.392(5)
O006 C00P 1.190(6)
N007 H007 0.8600
N007 C00B 1.437(5)
N007 C00G 1.359(6)
C008 C00E 1.512(5)
C008 C00I 1.390(6)
C008 C00L 1.380(6)
C009 C00C 1.516(5)
C009 C00D 1.385(6)
C009 C00F 1.392(6)
C00A C00B 1.546(5)
C00B C00C 1.568(5)
C00B C00E 1.546(5)
C00C H00C 0.9800
C00D C00S 1.377(7)
C00E H00A 0.9700
C00E H00B 0.9700
C00F H00F 0.9300
C00F C00R 1.383(7)
C00G C00H 1.494(5)
C00H C00K 1.388(6)
C00H C00T 1.385(6)
C00I H00I 0.9300
C00I C00J 1.381(7)
C00J H00J 0.9300
C00J C00Q 1.385(8)
C00K H00K 0.9300
C00K C00N 1.375(7)
C00L H00L 0.9300
C00L C00V 1.390(7)
C00M H00D 0.9700
C00M H00E 0.9700
C00M C00O 1.518(6)
C00N H00N 0.9300
C00N C00X 1.389(9)
C00O H00G 0.9700
C00O H00H 0.9700
C00O C00P 1.514(7)
C00Q H00Q 0.9300
C00Q C00V 1.364(9)
C00R H00R 0.9300
C00R C00U 1.362(9)
C00S H00S 0.9300
C00S C00U 1.371(8)
C00T H00T 0.9300
C00T C00W 1.379(7)
C00U H00U 0.9300
C00V H00V 0.9300
C00W H00W 0.9300
C00W C00X 1.378(9)
C00X H00X 0.9300

loop_
_geom_torsion_atom_site_label_1
_geom_torsion_atom_site_label_2
_geom_torsion_atom_site_label_3
_geom_torsion_atom_site_label_4
_geom_torsion
Br01 C00D C00S C00U 177.7(4)
O002 C00G C00H C00K -21.7(7)
O002 C00G C00H C00T 156.3(5)
O003 C00A C00B N007 38.6(6)
O003 C00A C00B C00C 160.0(5)
O003 C00A C00B C00E -83.5(5)
N004 N005 C00A O003 174.1(4)
N004 N005 C00A C00B -3.7(4)
N004 N005 C00P O006 -178.0(5)
N004 N005 C00P C00O 1.2(5)
N004 C00M C00O C00P -37.3(5)
N005 N004 C00C C009 -166.0(3)
N005 N004 C00C C00B -41.3(3)
N005 N004 C00M C00O 37.6(4)
N005 C00A C00B N007 -143.7(4)
N005 C00A C00B C00C -22.3(4)
N005 C00A C00B C00E 94.2(4)
N007 C00B C00C N004 158.5(3)
N007 C00B C00C C009 -81.5(4)
N007 C00B C00E C008 -58.5(4)
N007 C00G C00H C00K 159.3(4)
N007 C00G C00H C00T -22.7(7)
C008 C00I C00J C00Q -1.4(7)
C008 C00L C00V C00Q -1.9(9)
C009 C00D C00S C00U 0.3(7)
C009 C00F C00R C00U -0.9(8)
C00A N005 C00P O006 4.8(9)
C00A N005 C00P C00O -176.1(5)
C00A C00B C00C N004 38.8(3)
C00A C00B C00C C009 158.8(3)
C00A C00B C00E C008 64.6(4)
C00B N007 C00G O002 -1.5(6)
C00B N007 C00G C00H 177.4(4)
C00C N004 N005 C00A 29.8(4)
C00C N004 N005 C00P -148.0(4)
C00C N004 C00M C00O 149.7(4)
C00C C009 C00D Br01 -0.8(5)
C00C C009 C00D C00S 176.4(4)
C00C C009 C00F C00R -176.3(4)
C00C C00B C00E C008 174.8(3)
C00D C009 C00C N004 -155.3(4)
C00D C009 C00C C00B 90.5(5)
C00D C009 C00F C00R 0.5(7)
C00D C00S C00U C00R -0.7(8)
C00E C008 C00I C00J -172.9(4)
C00E C008 C00L C00V 174.5(4)
C00E C00B C00C N004 -77.1(3)
C00E C00B C00C C009 42.8(4)
C00F C009 C00C N004 21.2(5)
C00F C009 C00C C00B -92.9(4)
C00F C009 C00D Br01 -177.5(3)
C00F C009 C00D C00S -0.3(6)
C00F C00R C00U C00S 0.9(9)
C00G N007 C00B C00A 51.8(5)
C00G N007 C00B C00C -61.6(5)
C00G N007 C00B C00E 173.8(3)
C00G C00H C00K C00N 179.5(5)
C00G C00H C00T C00W -178.7(6)
C00H C00K C00N C00X -1.3(9)
C00H C00T C00W C00X -0.1(11)
C00I C008 C00E C00B -89.8(5)
C00I C008 C00L C00V 0.2(7)
C00I C00J C00Q C00V -0.2(8)
C00J C00Q C00V C00L 1.9(9)
C00K C00H C00T C00W -0.7(9)
C00K C00N C00X C00W 0.5(11)
C00L C008 C00E C00B 96.1(5)
C00L C008 C00I C00J 1.4(6)
C00M N004 N005 C00A 152.5(4)
C00M N004 N005 C00P -25.3(5)
C00M N004 C00C C009 81.5(4)
C00M N004 C00C C00B -153.8(4)
C00M C00O C00P N005 22.8(5)
C00M C00O C00P O006 -158.1(6)
C00P N005 C00A O003 -8.7(9)
C00P N005 C00A C00B 173.5(5)
C00T C00H C00K C00N 1.4(8)
C00T C00W C00X C00N 0.1(12)
